data_4314570
loop_
_publ_author_name
'Tanya K. Ronson'
'Christopher Carruthers'
'Julie Fisher'
'Thierry Brotin'
'Lindsay P. Harding'
'Pierre J. Rizkallah'
'Michaele J. Hardie'

_publ_section_title
;
 Tripodal 4-Pyridyl-Derived Host Ligands and Their Metallo-Supramolecular
 Chemistry: Stella Octangula and Bowl-Shaped Assemblies
;
_journal_name_full 'Inorganic Chemistry'
_journal_page_first 675
_journal_page_last 685
_journal_paper_doi 10.1021/ic901972h
_journal_volume 49
_journal_year 2010
_chemical_formula_sum 'C39 H27 N3 O6'
_chemical_formula_weight 633.64
_chemical_name_systematic
; 
 tris(isonicotinoyl)cyclotriphenolene 
;
_space_group_IT_number 2
_symmetry_cell_setting triclinic
_symmetry_space_group_name_Hall '-P 1'
_symmetry_space_group_name_H-M 'P -1'
_atom_sites_solution_hydrogens geom
_atom_sites_solution_primary direct
_atom_sites_solution_secondary difmap
_audit_creation_method SHELXL-97
_cell_angle_alpha 74.971(4)
_cell_angle_beta 88.487(4)
_cell_angle_gamma 80.645(4)
_cell_formula_units_Z 2
_cell_length_a 4.6791(4)
_cell_length_b 14.1061(10)
_cell_length_c 24.9786(18)
_cell_measurement_reflns_used 7863
_cell_measurement_temperature 150(2)
_cell_measurement_theta_max 26.15
_cell_measurement_theta_min 2.54
_cell_volume 1570.9(2)
_computing_cell_refinement 'Bruker APEX 2'
_computing_data_collection 'Bruker APEX 2'
_computing_data_reduction 'Bruker APEX 2'
_computing_molecular_graphics 'Bruker SHELXTL'
_computing_publication_material 'Bruker SHELXTL'
_computing_structure_refinement 'SHELXL-97 (Sheldrick, 1997)'
_computing_structure_solution 'SHELXS-97 (Sheldrick, 1990)'
_diffrn_ambient_temperature 150(2)
_diffrn_measured_fraction_theta_full 0.993
_diffrn_measured_fraction_theta_max 0.993
_diffrn_measurement_device_type 'Bruker X8 CCD area detector'
_diffrn_measurement_method 'phi and omega scans'
_diffrn_radiation_monochromator graphite
_diffrn_radiation_source 'fine-focus sealed tube'
_diffrn_radiation_type MoK\a
_diffrn_radiation_wavelength 0.71073
_diffrn_reflns_av_R_equivalents 0.0299
_diffrn_reflns_av_sigmaI/netI 0.0349
_diffrn_reflns_limit_h_max 5
_diffrn_reflns_limit_h_min -5
_diffrn_reflns_limit_k_max 17
_diffrn_reflns_limit_k_min -17
_diffrn_reflns_limit_l_max 30
_diffrn_reflns_limit_l_min -30
_diffrn_reflns_number 26374
_diffrn_reflns_theta_full 26.00
_diffrn_reflns_theta_max 26.00
_diffrn_reflns_theta_min 0.84
_exptl_absorpt_coefficient_mu 0.092
_exptl_absorpt_correction_T_max 0.9846
_exptl_absorpt_correction_T_min 0.9819
_exptl_absorpt_correction_type multi-scan
_exptl_absorpt_process_details SADABS
_exptl_crystal_colour colourless
_exptl_crystal_density_diffrn 1.340
_exptl_crystal_density_meas ?
_exptl_crystal_density_method 'not measured'
_exptl_crystal_description block
_exptl_crystal_F_000 660
_exptl_crystal_size_max 0.20
_exptl_crystal_size_mid 0.18
_exptl_crystal_size_min 0.17
_refine_diff_density_max 0.257
_refine_diff_density_min -0.224
_refine_diff_density_rms 0.050
_refine_ls_extinction_method none
_refine_ls_goodness_of_fit_ref 0.978
_refine_ls_hydrogen_treatment constr
_refine_ls_matrix_type full
_refine_ls_number_parameters 433
_refine_ls_number_reflns 6142
_refine_ls_number_restraints 0
_refine_ls_restrained_S_all 0.978
_refine_ls_R_factor_all 0.0667
_refine_ls_R_factor_gt 0.0437
_refine_ls_shift/su_max 0.000
_refine_ls_shift/su_mean 0.000
_refine_ls_structure_factor_coef Fsqd
_refine_ls_weighting_details 'calc w=1/[\s^2^(Fo^2^)+(0.0785P)^2^+0.2400P] where P=(Fo^2^+2Fc^2^)/3'
_refine_ls_weighting_scheme calc
_refine_ls_wR_factor_gt 0.1200
_refine_ls_wR_factor_ref 0.1312
_reflns_number_gt 4400
_reflns_number_total 6142
_reflns_threshold_expression >2sigma(I)
_cod_data_source_file ic901972h_si_001_1.cif
_cod_data_source_block ligand2
_cod_depositor_comments
;
The following automatic conversions were performed:

'_symmetry_cell_setting' value 'Triclinic' changed to 'triclinic'
according to the built-in table from CIF Core dictionary named
'cif_core.dic' version 2.4.1 from 2010-06-29.

Automatic conversion script
Id: cif_fix_values 1646 2011-03-28 12:23:43Z adriana 

The following automatic conversions were performed:

'_exptl_crystal_density_meas' value 'not measured' was changed to '?'
- the value is perceived as not measured.

Automatic conversion script
Id: cif_fix_values 3008 2015-01-20 13:52:24Z robertas 
;
_cod_database_code 4314570

loop_
_symmetry_equiv_pos_as_xyz
'x, y, z'
'-x, -y, -z'

loop_
_atom_site_label
_atom_site_type_symbol
_atom_site_fract_x
_atom_site_fract_y
_atom_site_fract_z
_atom_site_U_iso_or_equiv
_atom_site_adp_type
_atom_site_occupancy
_atom_site_symmetry_multiplicity
_atom_site_calc_flag
_atom_site_refinement_flags
_atom_site_disorder_assembly
_atom_site_disorder_group
O1 O 0.6613(3) 0.27493(9) 0.07100(5) 0.0337(3) Uani 1 1 d . . .
O2 O 0.7914(3) 0.34915(9) -0.01596(5) 0.0407(3) Uani 1 1 d . . .
O3 O 0.4445(3) 0.75176(9) 0.23526(5) 0.0354(3) Uani 1 1 d . . .
O4 O 0.2959(4) 0.77419(12) 0.31890(6) 0.0641(5) Uani 1 1 d . . .
O5 O 0.8406(3) 0.17379(10) 0.42304(5) 0.0417(3) Uani 1 1 d . . .
O6 O 0.6261(3) 0.32453(11) 0.43223(6) 0.0485(4) Uani 1 1 d . . .
N1 N 0.2073(3) 0.09334(11) -0.04250(6) 0.0362(4) Uani 1 1 d . . .
N2 N -0.3581(4) 1.04414(11) 0.18440(7) 0.0390(4) Uani 1 1 d . . .
N3 N 0.3406(5) 0.07923(16) 0.60271(7) 0.0579(5) Uani 1 1 d . . .
C1 C 1.3473(4) 0.29550(13) 0.20998(7) 0.0308(4) Uani 1 1 d . . .
H1A H 1.4970 0.3373 0.2108 0.037 Uiso 1 1 calc R . .
H1B H 1.4446 0.2333 0.2017 0.037 Uiso 1 1 calc R . .
C2 C 1.1279(4) 0.35022(12) 0.16403(7) 0.0263(4) Uani 1 1 d . . .
C3 C 0.9996(4) 0.29362(13) 0.13619(7) 0.0286(4) Uani 1 1 d . . .
H3 H 1.0541 0.2234 0.1458 0.034 Uiso 1 1 calc R . .
C4 C 0.7937(4) 0.33854(13) 0.09469(7) 0.0293(4) Uani 1 1 d . . .
C5 C 0.7084(4) 0.44062(13) 0.07945(7) 0.0321(4) Uani 1 1 d . . .
H5 H 0.5630 0.4710 0.0517 0.039 Uiso 1 1 calc R . .
C6 C 0.8418(4) 0.49721(13) 0.10595(7) 0.0310(4) Uani 1 1 d . . .
H6 H 0.7906 0.5676 0.0948 0.037 Uiso 1 1 calc R . .
C7 C 1.0486(4) 0.45489(12) 0.14837(7) 0.0277(4) Uani 1 1 d . . .
C8 C 1.1903(4) 0.52398(13) 0.17352(7) 0.0316(4) Uani 1 1 d . . .
H8A H 1.2054 0.5851 0.1440 0.038 Uiso 1 1 calc R . .
H8B H 1.3899 0.4910 0.1855 0.038 Uiso 1 1 calc R . .
C9 C 1.0374(4) 0.55450(12) 0.22273(7) 0.0277(4) Uani 1 1 d . . .
C10 C 0.8077(4) 0.63444(12) 0.21189(7) 0.0281(4) Uani 1 1 d . . .
H10 H 0.7460 0.6652 0.1746 0.034 Uiso 1 1 calc R . .
C11 C 0.6683(4) 0.66984(13) 0.25417(7) 0.0309(4) Uani 1 1 d . . .
C12 C 0.7558(5) 0.62729(15) 0.30901(8) 0.0434(5) Uani 1 1 d . . .
H12 H 0.6639 0.6516 0.3383 0.052 Uiso 1 1 calc R . .
C13 C 0.9835(4) 0.54749(15) 0.31954(8) 0.0415(5) Uani 1 1 d . . .
H13 H 1.0444 0.5175 0.3569 0.050 Uiso 1 1 calc R . .
C14 C 1.1263(4) 0.50943(13) 0.27826(7) 0.0309(4) Uani 1 1 d . . .
C15 C 1.3615(4) 0.41847(13) 0.29578(8) 0.0341(4) Uani 1 1 d . . .
H15A H 1.4617 0.4205 0.3298 0.041 Uiso 1 1 calc R . .
H15B H 1.5063 0.4187 0.2661 0.041 Uiso 1 1 calc R . .
C16 C 1.2255(4) 0.32368(13) 0.30675(7) 0.0302(4) Uani 1 1 d . . .
C17 C 1.0998(4) 0.29279(13) 0.35872(7) 0.0328(4) Uani 1 1 d . . .
H17 H 1.1142 0.3275 0.3862 0.039 Uiso 1 1 calc R . .
C18 C 0.9552(4) 0.21204(13) 0.36995(7) 0.0331(4) Uani 1 1 d . . .
C19 C 0.9306(4) 0.15926(13) 0.33131(7) 0.0337(4) Uani 1 1 d . . .
H19 H 0.8284 0.1044 0.3394 0.040 Uiso 1 1 calc R . .
C20 C 1.0599(4) 0.18870(13) 0.28015(7) 0.0314(4) Uani 1 1 d . . .
H20 H 1.0463 0.1526 0.2533 0.038 Uiso 1 1 calc R . .
C21 C 1.2099(4) 0.27012(12) 0.26697(7) 0.0283(4) Uani 1 1 d . . .
C22 C 0.6701(4) 0.28881(13) 0.01533(7) 0.0299(4) Uani 1 1 d . . .
C23 C 0.5091(4) 0.21859(12) -0.00272(7) 0.0289(4) Uani 1 1 d . . .
C24 C 0.3617(4) 0.15053(13) 0.03354(7) 0.0314(4) Uani 1 1 d . . .
H24 H 0.3606 0.1455 0.0722 0.038 Uiso 1 1 calc R . .
C25 C 0.2171(4) 0.09043(13) 0.01169(8) 0.0351(4) Uani 1 1 d . . .
H25 H 0.1182 0.0441 0.0367 0.042 Uiso 1 1 calc R . .
C26 C 0.3524(4) 0.15903(13) -0.07642(8) 0.0365(4) Uani 1 1 d . . .
H26 H 0.3504 0.1625 -0.1149 0.044 Uiso 1 1 calc R . .
C27 C 0.5042(4) 0.22174(13) -0.05882(7) 0.0331(4) Uani 1 1 d . . .
H27 H 0.6041 0.2665 -0.0847 0.040 Uiso 1 1 calc R . .
C28 C 0.2778(4) 0.79734(13) 0.26903(8) 0.0345(4) Uani 1 1 d . . .
C29 C 0.0602(4) 0.88209(12) 0.23732(7) 0.0298(4) Uani 1 1 d . . .
C30 C 0.0378(4) 0.91356(14) 0.18003(8) 0.0365(4) Uani 1 1 d . . .
H30 H 0.1631 0.8806 0.1576 0.044 Uiso 1 1 calc R . .
C31 C -0.1712(5) 0.99418(15) 0.15608(8) 0.0415(5) Uani 1 1 d . . .
H31 H -0.1823 1.0154 0.1167 0.050 Uiso 1 1 calc R . .
C32 C -0.3340(5) 1.01230(14) 0.23945(8) 0.0415(5) Uani 1 1 d . . .
H32 H -0.4646 1.0458 0.2608 0.050 Uiso 1 1 calc R . .
C33 C -0.1306(4) 0.93339(14) 0.26751(8) 0.0391(5) Uani 1 1 d . . .
H33 H -0.1220 0.9147 0.3069 0.047 Uiso 1 1 calc R . .
C34 C 0.6776(4) 0.23561(15) 0.44944(7) 0.0373(5) Uani 1 1 d . . .
C35 C 0.5633(4) 0.17886(16) 0.50272(7) 0.0394(5) Uani 1 1 d . . .
C36 C 0.3480(6) 0.22716(18) 0.52919(10) 0.0653(7) Uani 1 1 d . . .
H36 H 0.2721 0.2953 0.5139 0.078 Uiso 1 1 calc R . .
C37 C 0.2437(7) 0.1745(2) 0.57861(10) 0.0733(8) Uani 1 1 d . . .
H37 H 0.0939 0.2085 0.5963 0.088 Uiso 1 1 calc R . .
C38 C 0.5413(6) 0.0347(2) 0.57636(11) 0.0839(10) Uani 1 1 d . . .
H38 H 0.6122 -0.0337 0.5923 0.101 Uiso 1 1 calc R . .
C39 C 0.6587(6) 0.0806(2) 0.52640(10) 0.0812(10) Uani 1 1 d . . .
H39 H 0.8034 0.0438 0.5090 0.097 Uiso 1 1 calc R . .

loop_
_atom_site_aniso_label
_atom_site_aniso_U_11
_atom_site_aniso_U_22
_atom_site_aniso_U_33
_atom_site_aniso_U_23
_atom_site_aniso_U_13
_atom_site_aniso_U_12
O1 0.0404(8) 0.0355(7) 0.0262(6) -0.0064(5) 0.0051(5) -0.0125(6)
O2 0.0494(9) 0.0420(8) 0.0320(7) -0.0059(6) 0.0107(6) -0.0184(7)
O3 0.0384(7) 0.0328(7) 0.0343(7) -0.0125(5) 0.0012(6) 0.0020(6)
O4 0.0759(12) 0.0683(10) 0.0348(8) -0.0113(7) 0.0028(8) 0.0232(9)
O5 0.0449(8) 0.0436(8) 0.0329(7) -0.0064(6) 0.0117(6) -0.0036(6)
O6 0.0569(10) 0.0457(9) 0.0412(8) -0.0108(7) 0.0100(7) -0.0059(7)
N1 0.0380(9) 0.0332(8) 0.0366(9) -0.0087(7) 0.0048(7) -0.0050(7)
N2 0.0429(10) 0.0325(8) 0.0427(9) -0.0126(7) 0.0046(7) -0.0049(7)
N3 0.0688(14) 0.0697(13) 0.0343(10) -0.0098(9) 0.0112(9) -0.0156(11)
C1 0.0230(9) 0.0297(9) 0.0377(10) -0.0065(8) 0.0067(7) -0.0027(7)
C2 0.0198(8) 0.0300(9) 0.0274(9) -0.0048(7) 0.0095(7) -0.0042(7)
C3 0.0284(9) 0.0259(8) 0.0290(9) -0.0044(7) 0.0111(7) -0.0033(7)
C4 0.0298(10) 0.0330(9) 0.0262(9) -0.0085(7) 0.0099(7) -0.0086(8)
C5 0.0321(10) 0.0356(10) 0.0255(9) -0.0051(7) 0.0052(7) -0.0021(8)
C6 0.0350(10) 0.0273(9) 0.0275(9) -0.0042(7) 0.0108(8) -0.0015(8)
C7 0.0244(9) 0.0299(9) 0.0281(9) -0.0062(7) 0.0120(7) -0.0066(7)
C8 0.0292(10) 0.0273(9) 0.0357(10) -0.0023(7) 0.0083(8) -0.0078(7)
C9 0.0225(9) 0.0272(9) 0.0348(9) -0.0067(7) 0.0036(7) -0.0111(7)
C10 0.0291(9) 0.0276(9) 0.0291(9) -0.0067(7) 0.0022(7) -0.0101(7)
C11 0.0311(10) 0.0278(9) 0.0361(10) -0.0117(7) -0.0014(8) -0.0057(8)
C12 0.0532(13) 0.0427(11) 0.0351(11) -0.0174(9) -0.0009(9) 0.0025(10)
C13 0.0481(12) 0.0412(11) 0.0337(10) -0.0099(8) -0.0094(9) -0.0011(9)
C14 0.0260(9) 0.0326(9) 0.0367(10) -0.0095(8) -0.0017(8) -0.0110(8)
C15 0.0266(10) 0.0387(10) 0.0374(10) -0.0093(8) -0.0032(8) -0.0072(8)
C16 0.0199(9) 0.0318(9) 0.0368(10) -0.0072(8) -0.0013(7) -0.0006(7)
C17 0.0288(10) 0.0361(10) 0.0321(9) -0.0086(8) -0.0017(8) -0.0011(8)
C18 0.0293(10) 0.0360(10) 0.0292(9) -0.0032(8) 0.0053(8) -0.0010(8)
C19 0.0310(10) 0.0322(9) 0.0347(10) -0.0032(8) 0.0020(8) -0.0055(8)
C20 0.0305(10) 0.0302(9) 0.0316(9) -0.0063(7) 0.0013(8) -0.0018(8)
C21 0.0191(9) 0.0300(9) 0.0314(9) -0.0037(7) 0.0003(7) 0.0021(7)
C22 0.0291(10) 0.0293(9) 0.0277(9) -0.0039(7) 0.0038(7) -0.0005(8)
C23 0.0265(9) 0.0267(9) 0.0296(9) -0.0042(7) 0.0020(7) 0.0019(7)
C24 0.0324(10) 0.0306(9) 0.0284(9) -0.0053(7) 0.0050(7) -0.0011(8)
C25 0.0362(11) 0.0303(9) 0.0371(10) -0.0060(8) 0.0075(8) -0.0058(8)
C26 0.0413(11) 0.0353(10) 0.0311(10) -0.0058(8) 0.0016(8) -0.0060(9)
C27 0.0358(10) 0.0312(9) 0.0293(9) -0.0034(7) 0.0053(8) -0.0046(8)
C28 0.0396(11) 0.0336(10) 0.0323(10) -0.0116(8) 0.0055(8) -0.0075(8)
C29 0.0319(10) 0.0269(9) 0.0344(9) -0.0119(7) 0.0066(8) -0.0105(8)
C30 0.0384(11) 0.0393(10) 0.0344(10) -0.0167(8) 0.0061(8) -0.0031(9)
C31 0.0478(12) 0.0435(11) 0.0326(10) -0.0108(9) 0.0045(9) -0.0048(10)
C32 0.0472(12) 0.0371(10) 0.0416(11) -0.0169(9) 0.0117(9) -0.0018(9)
C33 0.0479(12) 0.0375(10) 0.0314(10) -0.0110(8) 0.0085(9) -0.0034(9)
C34 0.0331(11) 0.0474(12) 0.0311(10) -0.0104(9) -0.0029(8) -0.0052(9)
C35 0.0360(11) 0.0551(12) 0.0284(10) -0.0117(9) -0.0005(8) -0.0095(9)
C36 0.089(2) 0.0515(14) 0.0544(14) -0.0155(11) 0.0309(14) -0.0101(13)
C37 0.101(2) 0.0665(17) 0.0597(15) -0.0276(14) 0.0432(15) -0.0222(16)
C38 0.0746(19) 0.0836(19) 0.0568(15) 0.0233(14) 0.0243(14) 0.0217(15)
C39 0.0685(18) 0.0802(18) 0.0577(15) 0.0190(14) 0.0287(13) 0.0312(15)

loop_
_atom_type_symbol
_atom_type_description
_atom_type_scat_dispersion_real
_atom_type_scat_dispersion_imag
_atom_type_scat_source
C C 0.0033 0.0016 'International Tables Vol C Tables 4.2.6.8 and 6.1.1.4'
H H 0.0000 0.0000 'International Tables Vol C Tables 4.2.6.8 and 6.1.1.4'
N N 0.0061 0.0033 'International Tables Vol C Tables 4.2.6.8 and 6.1.1.4'
O O 0.0106 0.0060 'International Tables Vol C Tables 4.2.6.8 and 6.1.1.4'

loop_
_geom_angle_atom_site_label_1
_geom_angle_atom_site_label_2
_geom_angle_atom_site_label_3
_geom_angle
_geom_angle_site_symmetry_1
_geom_angle_site_symmetry_3
_geom_angle_publ_flag
C22 O1 C4 118.33(13) . . ?
C28 O3 C11 123.95(14) . . ?
C34 O5 C18 120.44(14) . . ?
C26 N1 C25 116.05(16) . . ?
C32 N2 C31 115.73(17) . . ?
C38 N3 C37 116.0(2) . . ?
C2 C1 C21 112.77(13) . . ?
C2 C1 H1A 109.0 . . ?
C21 C1 H1A 109.0 . . ?
C2 C1 H1B 109.0 . . ?
C21 C1 H1B 109.0 . . ?
H1A C1 H1B 107.8 . . ?
C3 C2 C7 118.85(15) . . ?
C3 C2 C1 117.87(15) . . ?
C7 C2 C1 123.29(16) . . ?
C4 C3 C2 120.84(16) . . ?
C4 C3 H3 119.6 . . ?
C2 C3 H3 119.6 . . ?
C5 C4 C3 121.33(17) . . ?
C5 C4 O1 121.51(16) . . ?
C3 C4 O1 117.05(15) . . ?
C4 C5 C6 117.90(16) . . ?
C4 C5 H5 121.1 . . ?
C6 C5 H5 121.1 . . ?
C5 C6 C7 122.63(16) . . ?
C5 C6 H6 118.7 . . ?
C7 C6 H6 118.7 . . ?
C6 C7 C2 118.42(16) . . ?
C6 C7 C8 118.52(15) . . ?
C2 C7 C8 122.98(15) . . ?
C7 C8 C9 116.47(14) . . ?
C7 C8 H8A 108.2 . . ?
C9 C8 H8A 108.2 . . ?
C7 C8 H8B 108.2 . . ?
C9 C8 H8B 108.2 . . ?
H8A C8 H8B 107.3 . . ?
C10 C9 C14 118.56(16) . . ?
C10 C9 C8 118.28(15) . . ?
C14 C9 C8 123.07(16) . . ?
C11 C10 C9 121.68(16) . . ?
C11 C10 H10 119.2 . . ?
C9 C10 H10 119.2 . . ?
C10 C11 C12 120.53(17) . . ?
C10 C11 O3 113.68(15) . . ?
C12 C11 O3 125.77(16) . . ?
C11 C12 C13 117.50(18) . . ?
C11 C12 H12 121.2 . . ?
C13 C12 H12 121.2 . . ?
C14 C13 C12 123.52(18) . . ?
C14 C13 H13 118.2 . . ?
C12 C13 H13 118.2 . . ?
C13 C14 C9 118.20(17) . . ?
C13 C14 C15 118.08(16) . . ?
C9 C14 C15 123.67(16) . . ?
C14 C15 C16 109.69(14) . . ?
C14 C15 H15A 109.7 . . ?
C16 C15 H15A 109.7 . . ?
C14 C15 H15B 109.7 . . ?
C16 C15 H15B 109.7 . . ?
H15A C15 H15B 108.2 . . ?
C17 C16 C21 119.43(16) . . ?
C17 C16 C15 117.07(16) . . ?
C21 C16 C15 123.43(16) . . ?
C18 C17 C16 120.10(17) . . ?
C18 C17 H17 120.0 . . ?
C16 C17 H17 120.0 . . ?
C19 C18 C17 121.83(16) . . ?
C19 C18 O5 115.75(16) . . ?
C17 C18 O5 122.28(17) . . ?
C18 C19 C20 118.09(17) . . ?
C18 C19 H19 121.0 . . ?
C20 C19 H19 121.0 . . ?
C19 C20 C21 122.05(17) . . ?
C19 C20 H20 119.0 . . ?
C21 C20 H20 119.0 . . ?
C20 C21 C16 118.46(16) . . ?
C20 C21 C1 117.96(16) . . ?
C16 C21 C1 123.58(16) . . ?
O2 C22 O1 124.93(17) . . ?
O2 C22 C23 123.87(16) . . ?
O1 C22 C23 111.20(14) . . ?
C27 C23 C24 118.05(17) . . ?
C27 C23 C22 118.25(15) . . ?
C24 C23 C22 123.70(16) . . ?
C25 C24 C23 118.30(16) . . ?
C25 C24 H24 120.8 . . ?
C23 C24 H24 120.8 . . ?
N1 C25 C24 124.41(16) . . ?
N1 C25 H25 117.8 . . ?
C24 C25 H25 117.8 . . ?
N1 C26 C27 124.05(17) . . ?
N1 C26 H26 118.0 . . ?
C27 C26 H26 118.0 . . ?
C26 C27 C23 119.12(16) . . ?
C26 C27 H27 120.4 . . ?
C23 C27 H27 120.4 . . ?
O4 C28 O3 125.27(18) . . ?
O4 C28 C29 122.65(17) . . ?
O3 C28 C29 112.08(15) . . ?
C30 C29 C33 117.62(17) . . ?
C30 C29 C28 124.69(17) . . ?
C33 C29 C28 117.70(16) . . ?
C29 C30 C31 118.63(18) . . ?
C29 C30 H30 120.7 . . ?
C31 C30 H30 120.7 . . ?
N2 C31 C30 124.66(18) . . ?
N2 C31 H31 117.7 . . ?
C30 C31 H31 117.7 . . ?
N2 C32 C33 124.22(18) . . ?
N2 C32 H32 117.9 . . ?
C33 C32 H32 117.9 . . ?
C32 C33 C29 119.14(17) . . ?
C32 C33 H33 120.4 . . ?
C29 C33 H33 120.4 . . ?
O6 C34 O5 124.71(17) . . ?
O6 C34 C35 123.94(19) . . ?
O5 C34 C35 111.34(17) . . ?
C39 C35 C36 117.57(19) . . ?
C39 C35 C34 123.5(2) . . ?
C36 C35 C34 118.96(19) . . ?
C35 C36 C37 118.8(2) . . ?
C35 C36 H36 120.6 . . ?
C37 C36 H36 120.6 . . ?
N3 C37 C36 124.0(2) . . ?
N3 C37 H37 118.0 . . ?
C36 C37 H37 118.0 . . ?
N3 C38 C39 124.4(2) . . ?
N3 C38 H38 117.8 . . ?
C39 C38 H38 117.8 . . ?
C35 C39 C38 119.2(2) . . ?
C35 C39 H39 120.4 . . ?
C38 C39 H39 120.4 . . ?

loop_
_geom_bond_atom_site_label_1
_geom_bond_atom_site_label_2
_geom_bond_distance
_geom_bond_site_symmetry_2
_geom_bond_publ_flag
O1 C22 1.354(2) . ?
O1 C4 1.419(2) . ?
O2 C22 1.203(2) . ?
O3 C28 1.348(2) . ?
O3 C11 1.416(2) . ?
O4 C28 1.205(2) . ?
O5 C34 1.354(2) . ?
O5 C18 1.422(2) . ?
O6 C34 1.202(2) . ?
N1 C26 1.343(2) . ?
N1 C25 1.345(2) . ?
N2 C32 1.333(2) . ?
N2 C31 1.337(2) . ?
N3 C38 1.304(3) . ?
N3 C37 1.331(3) . ?
C1 C2 1.521(2) . ?
C1 C21 1.526(2) . ?
C1 H1A 0.9900 . ?
C1 H1B 0.9900 . ?
C2 C3 1.395(2) . ?
C2 C7 1.414(2) . ?
C3 C4 1.385(2) . ?
C3 H3 0.9500 . ?
C4 C5 1.384(2) . ?
C5 C6 1.387(3) . ?
C5 H5 0.9500 . ?
C6 C7 1.398(2) . ?
C6 H6 0.9500 . ?
C7 C8 1.528(3) . ?
C8 C9 1.528(2) . ?
C8 H8A 0.9900 . ?
C8 H8B 0.9900 . ?
C9 C10 1.401(2) . ?
C9 C14 1.410(2) . ?
C10 C11 1.386(2) . ?
C10 H10 0.9500 . ?
C11 C12 1.388(3) . ?
C12 C13 1.394(3) . ?
C12 H12 0.9500 . ?
C13 C14 1.390(3) . ?
C13 H13 0.9500 . ?
C14 C15 1.524(2) . ?
C15 C16 1.531(2) . ?
C15 H15A 0.9900 . ?
C15 H15B 0.9900 . ?
C16 C17 1.404(2) . ?
C16 C21 1.405(3) . ?
C17 C18 1.382(3) . ?
C17 H17 0.9500 . ?
C18 C19 1.380(3) . ?
C19 C20 1.392(2) . ?
C19 H19 0.9500 . ?
C20 C21 1.405(2) . ?
C20 H20 0.9500 . ?
C22 C23 1.498(3) . ?
C23 C27 1.391(2) . ?
C23 C24 1.396(2) . ?
C24 C25 1.386(3) . ?
C24 H24 0.9500 . ?
C25 H25 0.9500 . ?
C26 C27 1.379(3) . ?
C26 H26 0.9500 . ?
C27 H27 0.9500 . ?
C28 C29 1.500(3) . ?
C29 C30 1.385(2) . ?
C29 C33 1.388(3) . ?
C30 C31 1.387(3) . ?
C30 H30 0.9500 . ?
C31 H31 0.9500 . ?
C32 C33 1.386(3) . ?
C32 H32 0.9500 . ?
C33 H33 0.9500 . ?
C34 C35 1.499(3) . ?
C35 C39 1.364(3) . ?
C35 C36 1.375(3) . ?
C36 C37 1.387(3) . ?
C36 H36 0.9500 . ?
C37 H37 0.9500 . ?
C38 C39 1.392(3) . ?
C38 H38 0.9500 . ?
C39 H39 0.9500 . ?

loop_
_geom_torsion_atom_site_label_1
_geom_torsion_atom_site_label_2
_geom_torsion_atom_site_label_3
_geom_torsion_atom_site_label_4
_geom_torsion
_geom_torsion_site_symmetry_1
_geom_torsion_site_symmetry_2
_geom_torsion_site_symmetry_3
_geom_torsion_site_symmetry_4
_geom_torsion_publ_flag
C21 C1 C2 C3 -91.82(19) . . . . ?
C21 C1 C2 C7 88.17(19) . . . . ?
C7 C2 C3 C4 -1.3(2) . . . . ?
C1 C2 C3 C4 178.68(14) . . . . ?
C2 C3 C4 C5 0.0(3) . . . . ?
C2 C3 C4 O1 -176.14(14) . . . . ?
C22 O1 C4 C5 58.6(2) . . . . ?
C22 O1 C4 C3 -125.26(16) . . . . ?
C3 C4 C5 C6 1.9(2) . . . . ?
O1 C4 C5 C6 177.82(14) . . . . ?
C4 C5 C6 C7 -2.5(2) . . . . ?
C5 C6 C7 C2 1.2(2) . . . . ?
C5 C6 C7 C8 177.93(15) . . . . ?
C3 C2 C7 C6 0.7(2) . . . . ?
C1 C2 C7 C6 -179.26(15) . . . . ?
C3 C2 C7 C8 -175.86(15) . . . . ?
C1 C2 C7 C8 4.1(2) . . . . ?
C6 C7 C8 C9 89.17(18) . . . . ?
C2 C7 C8 C9 -94.25(19) . . . . ?
C7 C8 C9 C10 -83.49(19) . . . . ?
C7 C8 C9 C14 99.95(19) . . . . ?
C14 C9 C10 C11 0.2(2) . . . . ?
C8 C9 C10 C11 -176.57(15) . . . . ?
C9 C10 C11 C12 0.8(3) . . . . ?
C9 C10 C11 O3 179.17(15) . . . . ?
C28 O3 C11 C10 179.13(15) . . . . ?
C28 O3 C11 C12 -2.6(3) . . . . ?
C10 C11 C12 C13 -1.0(3) . . . . ?
O3 C11 C12 C13 -179.22(17) . . . . ?
C11 C12 C13 C14 0.4(3) . . . . ?
C12 C13 C14 C9 0.5(3) . . . . ?
C12 C13 C14 C15 -176.89(18) . . . . ?
C10 C9 C14 C13 -0.8(2) . . . . ?
C8 C9 C14 C13 175.78(16) . . . . ?
C10 C9 C14 C15 176.47(15) . . . . ?
C8 C9 C14 C15 -7.0(3) . . . . ?
C13 C14 C15 C16 87.6(2) . . . . ?
C9 C14 C15 C16 -89.7(2) . . . . ?
C14 C15 C16 C17 -81.87(19) . . . . ?
C14 C15 C16 C21 95.2(2) . . . . ?
C21 C16 C17 C18 -1.8(3) . . . . ?
C15 C16 C17 C18 175.37(16) . . . . ?
C16 C17 C18 C19 0.4(3) . . . . ?
C16 C17 C18 O5 175.81(16) . . . . ?
C34 O5 C18 C19 -135.72(18) . . . . ?
C34 O5 C18 C17 48.6(2) . . . . ?
C17 C18 C19 C20 0.8(3) . . . . ?
O5 C18 C19 C20 -174.89(15) . . . . ?
C18 C19 C20 C21 -0.6(3) . . . . ?
C19 C20 C21 C16 -0.8(3) . . . . ?
C19 C20 C21 C1 179.22(16) . . . . ?
C17 C16 C21 C20 2.0(2) . . . . ?
C15 C16 C21 C20 -175.01(16) . . . . ?
C17 C16 C21 C1 -178.03(15) . . . . ?
C15 C16 C21 C1 5.0(3) . . . . ?
C2 C1 C21 C20 77.8(2) . . . . ?
C2 C1 C21 C16 -102.22(19) . . . . ?
C4 O1 C22 O2 2.8(3) . . . . ?
C4 O1 C22 C23 -177.42(14) . . . . ?
O2 C22 C23 C27 1.4(3) . . . . ?
O1 C22 C23 C27 -178.37(15) . . . . ?
O2 C22 C23 C24 -178.14(17) . . . . ?
O1 C22 C23 C24 2.1(2) . . . . ?
C27 C23 C24 C25 -0.5(2) . . . . ?
C22 C23 C24 C25 179.06(16) . . . . ?
C26 N1 C25 C24 0.7(3) . . . . ?
C23 C24 C25 N1 -0.3(3) . . . . ?
C25 N1 C26 C27 -0.4(3) . . . . ?
N1 C26 C27 C23 -0.4(3) . . . . ?
C24 C23 C27 C26 0.8(3) . . . . ?
C22 C23 C27 C26 -178.74(16) . . . . ?
C11 O3 C28 O4 -0.6(3) . . . . ?
C11 O3 C28 C29 179.66(14) . . . . ?
O4 C28 C29 C30 177.7(2) . . . . ?
O3 C28 C29 C30 -2.6(3) . . . . ?
O4 C28 C29 C33 -1.6(3) . . . . ?
O3 C28 C29 C33 178.18(16) . . . . ?
C33 C29 C30 C31 0.3(3) . . . . ?
C28 C29 C30 C31 -179.00(17) . . . . ?
C32 N2 C31 C30 0.4(3) . . . . ?
C29 C30 C31 N2 -0.8(3) . . . . ?
C31 N2 C32 C33 0.5(3) . . . . ?
N2 C32 C33 C29 -0.9(3) . . . . ?
C30 C29 C33 C32 0.5(3) . . . . ?
C28 C29 C33 C32 179.82(17) . . . . ?
C18 O5 C34 O6 -2.8(3) . . . . ?
C18 O5 C34 C35 176.11(15) . . . . ?
O6 C34 C35 C39 -169.0(2) . . . . ?
O5 C34 C35 C39 12.1(3) . . . . ?
O6 C34 C35 C36 11.9(3) . . . . ?
O5 C34 C35 C36 -167.0(2) . . . . ?
C39 C35 C36 C37 1.2(4) . . . . ?
C34 C35 C36 C37 -179.7(2) . . . . ?
C38 N3 C37 C36 -1.6(4) . . . . ?
C35 C36 C37 N3 0.5(5) . . . . ?
C37 N3 C38 C39 1.0(5) . . . . ?
C36 C35 C39 C38 -1.7(4) . . . . ?
C34 C35 C39 C38 179.2(2) . . . . ?
N3 C38 C39 C35 0.6(5) . . . . ?

loop_
_cod_related_entry_id
_cod_related_entry_database
_cod_related_entry_code
1 ChemSpider 30660952
